data_3000217
loop_
_publ_author_name
'Br\'azda, Petr'
'Palatinus, Luk\'a\<s'
'Babor, Martin'

_publ_section_title
;
 Electron diffraction determines molecular absolute configuration in a
 pharmaceutical nanocrystal
;
_journal_issue 6441
_journal_name_full Science
_journal_page_first 667
_journal_page_last 669
_journal_paper_doi 10.1126/science.aaw2560
_journal_volume 364
_journal_year 2019
_chemical_formula_moiety 'C22 H29 F1 N3 O9 P1, C5 H9 N1 O2'
_chemical_formula_sum 'C27 H38 F N4 O11 P'
_chemical_formula_weight 644.58
_chemical_name_common 'Sofosbuvir, L-proline'
_space_group_IT_number 19
_symmetry_cell_setting orthorhombic
_symmetry_Int_Tables_number 19
_symmetry_space_group_name_Hall 'P 2ac 2ab'
_symmetry_space_group_name_H-M 'P 21 21 21'
_cell_angle_alpha 90.0
_cell_angle_beta 90.0
_cell_angle_gamma 90.0
_cell_formula_units_Z 4
_cell_length_a 5.34
_cell_length_b 19.53
_cell_length_c 29.98
_cell_measurement_temperature 100
_cell_volume 3126.620
_computing_cell_refinement
;
Jana2006 (Petricek et al., 2014).
;
_computing_data_collection
;
PETS (Palatinus, L., 2011).
;
_computing_data_reduction
;
PETS (Palatinus, L., 2011).
;
_computing_molecular_graphics
;
Diamond version 3 (Brandenburg, K., 2005).
;
_computing_structure_refinement
;
Jana2006 (Petricek et al., 2014).
Dynamical refinement (Palatinus, L. <i>et al.<i> 2015).
;
_computing_structure_solution
;
SIR2011 (Brla M.C. et al.).
;
_diffrn_ambient_temperature 100
_diffrn_detector 'CCD camera Olympus SIS Veleta'
_diffrn_detector_area_resol_mean 2048.2048
_diffrn_measurement_device 'Transmission electron microscope'
_diffrn_measurement_device_type 'Philips CM120'
_diffrn_measurement_method PEDT
_diffrn_measurement_specimen_support 'Cu grid with carbon foil'
_diffrn_radiation_probe electron
_diffrn_radiation_source 'Lanthanum hexaboride cathode'
_diffrn_radiation_type electron
_diffrn_radiation_wavelength 0.0335
_diffrn_reflns_number 48871
_diffrn_reflns_reduction_process 'data integration using rocking curve profile with PETS'
_diffrn_source electron
_diffrn_source_voltage 120
_exptl_crystal_colour none
_exptl_crystal_density_diffrn 1.290
_exptl_crystal_density_method 'not measured'
_exptl_crystal_description
;
ribbon-shaped crystal on carbon film of Cu TEM grid
;
_exptl_crystal_F_000 1340
_exptl_crystal_size_max 0.001
_exptl_crystal_size_mid 0.0005
_exptl_crystal_size_min 0.00007
_refine_ls_abs_structure_details '  1132 of Friedel pairs used in the refinement'
_refine_ls_extinction_method none
_refine_ls_goodness_of_fit_gt 3.01
_refine_ls_goodness_of_fit_ref 2.40
_refine_ls_hydrogen_treatment constr
_refine_ls_number_constraints 132
_refine_ls_number_parameters 266
_refine_ls_number_reflns 5071
_refine_ls_number_restraints 0
_refine_ls_R_factor_all 0.1623
_refine_ls_R_factor_gt 0.0986
_refine_ls_structure_factor_coef F
_refine_ls_weighting_details w=1/(\s^2^(F)+0.0001F^2^)
_refine_ls_weighting_scheme sigma
_refine_ls_wR_factor_gt 0.0912
_refine_ls_wR_factor_ref 0.0962
_reflns_number_gt 2985
_reflns_number_total 5071
_reflns_threshold_expression I>3\s(I)
_cod_data_source_file SF_L-proline_normal_final_check.cif
_cod_data_source_block I
_cod_depositor_comments
;By accicent the originally deposited structure had wrong absolute
 structure. The updated cif corrects this error.

 Releasing structure 3000217 into public domain as published material.
;
_cod_original_cell_volume 3127
_cod_original_formula_sum 'C27 H38 F1 N4 O11 P1'
_cod_database_code 3000217
_publcif_info_exptl_table_max_cols 4
_publcif_info_exptl_table_use_headnotes n

loop_
_space_group_symop_id
_space_group_symop_operation_xyz
1 x,y,z
2 -x+1/2,-y,z+1/2
3 -x,y+1/2,-z+1/2
4 x+1/2,-y+1/2,-z

loop_
_atom_site_label
_atom_site_type_symbol
_atom_site_fract_x
_atom_site_fract_y
_atom_site_fract_z
_atom_site_adp_type
_atom_site_U_iso_or_equiv
_atom_site_site_symmetry_multiplicity
_atom_site_occupancy
_atom_site_calc_flag
_atom_site_refinement_flags
_atom_site_disorder_assembly
_atom_site_disorder_group
P1 P 0.1166(8) 0.6363(2) 0.4136(2) Uiso -0.0031(14) 4 1 d . . .
F1 F -0.2480(17) 0.3682(5) 0.5240(5) Uiso 0.018(2) 4 1 d . . .
N1 N 0.2355(16) 0.3524(5) 0.6497(5) Uiso 0.020(3) 4 1 d . . .
N2 N 0.0104(16) 0.3695(5) 0.4111(5) Uiso 0.014(3) 4 1 d . . .
N3 N 0.1952(16) 0.2816(5) 0.3613(5) Uiso 0.012(3) 4 1 d . . .
N4 N -0.1053(15) 0.6463(5) 0.3763(5) Uiso 0.011(3) 4 1 d . . .
O1 O 0.7649(17) 0.4582(5) 0.6160(4) Uiso 0.020(3) 4 1 d . . .
O2 O 0.7219(17) 0.3523(5) 0.6424(5) Uiso 0.031(3) 4 1 d . . .
O3 O 0.5360(17) 0.3103(5) 0.3270(5) Uiso 0.027(3) 4 1 d . . .
O4 O -0.1485(18) 0.2588(5) 0.4082(5) Uiso 0.027(3) 4 1 d . . .
O5 O -0.2472(16) 0.4536(4) 0.4439(4) Uiso 0.009(2) 4 1 d . . .
O6 O 0.0571(18) 0.4735(5) 0.5496(6) Uiso 0.029(3) 4 1 d . . .
O7 O 0.0620(15) 0.5719(4) 0.4437(5) Uiso 0.010(3) 4 1 d . . .
O8 O 0.0619(16) 0.6922(5) 0.4448(5) Uiso 0.018(3) 4 1 d . . .
O9 O 0.3651(14) 0.6297(4) 0.3958(4) Uiso 0.010(2) 4 1 d . . .
O10 O -0.391(2) 0.6665(6) 0.2844(6) Uiso 0.050(4) 4 1 d . . .
O11 O -0.0827(16) 0.7311(5) 0.2953(5) Uiso 0.011(3) 4 1 d . . .
C1 C 0.6436(16) 0.4077(5) 0.6318(5) Uiso 0.006(3) 4 1 d . . .
C2 C 0.3608(17) 0.4175(5) 0.6359(5) Uiso 0.026(3) 4 1 d . . .
C3 C 0.2999(19) 0.4659(6) 0.6736(5) Uiso 0.031(4) 4 1 d . . .
C4 C 0.242(3) 0.4233(7) 0.7152(8) Uiso 0.103(6) 4 1 d . . .
C5 C 0.268(2) 0.3507(7) 0.6981(6) Uiso 0.054(5) 4 1 d . . .
C6 C 0.018(2) 0.3024(5) 0.3950(5) Uiso 0.024(3) 4 1 d . . .
C7 C 0.1753(16) 0.4156(5) 0.3977(5) Uiso 0.018(3) 4 1 d . . .
C8 C 0.3537(19) 0.3985(5) 0.3666(5) Uiso 0.020(3) 4 1 d . . .
C9 C 0.3733(17) 0.3296(5) 0.3500(5) Uiso 0.004(3) 4 1 d . . .
C10 C -0.1608(16) 0.3857(5) 0.4491(5) Uiso 0.005(3) 4 1 d . . .
C11 C -0.0536(16) 0.3823(5) 0.4966(5) Uiso 0.002(3) 4 1 d . . .
C12 C 0.1512(17) 0.3319(5) 0.5030(5) Uiso 0.033(3) 4 1 d . . .
C13 C 0.0200(18) 0.4544(5) 0.5039(5) Uiso 0.007(3) 4 1 d . . .
C14 C -0.2027(18) 0.4917(4) 0.4787(5) Uiso 0.007(3) 4 1 d . . .
C15 C -0.1611(15) 0.5710(4) 0.4665(4) Uiso 0.011(3) 4 1 d . . .
C16 C -0.058(2) 0.6234(6) 0.3291(6) Uiso 0.034(4) 4 1 d . . .
C17 C -0.167(2) 0.5522(5) 0.3205(5) Uiso 0.032(3) 4 1 d . . .
C18 C -0.192(2) 0.6788(6) 0.2973(5) Uiso 0.023(4) 4 1 d . . .
C19 C -0.201(2) 0.7898(5) 0.2787(5) Uiso 0.028(4) 4 1 d . . .
C20 C -0.001(2) 0.8378(6) 0.2562(6) Uiso 0.057(5) 4 1 d . . .
C21 C -0.369(2) 0.8239(7) 0.3093(6) Uiso 0.059(5) 4 1 d . . .
C22 C 0.0364(18) 0.7656(5) 0.4356(5) Uiso 0.012(3) 4 1 d . . .
C23 C 0.225(2) 0.7966(6) 0.4095(5) Uiso 0.032(4) 4 1 d . . .
C24 C 0.211(2) 0.8682(6) 0.4096(5) Uiso 0.038(4) 4 1 d . . .
C25 C 0.0088(17) 0.8993(6) 0.4264(5) Uiso 0.018(3) 4 1 d . . .
C26 C -0.1637(19) 0.8676(5) 0.4486(5) Uiso 0.022(3) 4 1 d . . .
C27 C -0.1370(18) 0.8023(5) 0.4569(5) Uiso 0.019(3) 4 1 d . . .
H1c2 H 0.30(10) 0.44(10) 0.60(10) Uiso 0.051 4 1 d . . .
H1c3 H 0.46(10) 0.50(10) 0.68(10) Uiso 0.0624 4 1 d . . .
H2c3 H 0.14(10) 0.50(10) 0.66(10) Uiso 0.0624 4 1 d . . .
H1c4 H 0.05(10) 0.43(10) 0.73(10) Uiso 0.2052 4 1 d . . .
H2c4 H 0.38(10) 0.43(10) 0.74(10) Uiso 0.2052 4 1 d . . .
H1c5 H 0.45(10) 0.33(10) 0.71(10) Uiso 0.1082 4 1 d . . .
H2c5 H 0.12(10) 0.32(10) 0.71(10) Uiso 0.1082 4 1 d . . .
H1c7 H 0.17(10) 0.47(10) 0.41(10) Uiso 0.0368 4 1 d . . .
H1c8 H 0.48(10) 0.44(10) 0.35(10) Uiso 0.0399 4 1 d . . .
H1c10 H -0.30(10) 0.35(10) 0.45(10) Uiso 0.0108 4 1 d . . .
H1c12 H 0.33(10) 0.36(10) 0.49(10) Uiso 0.0661 4 1 d . . .
H2c12 H 0.15(10) 0.32(10) 0.54(10) Uiso 0.0661 4 1 d . . .
H3c12 H 0.12(10) 0.29(10) 0.48(10) Uiso 0.0661 4 1 d . . .
H1c13 H 0.20(10) 0.47(10) 0.49(10) Uiso 0.0149 4 1 d . . .
H1c14 H -0.36(10) 0.50(10) 0.50(10) Uiso 0.0139 4 1 d . . .
H1c15 H -0.31(10) 0.59(10) 0.44(10) Uiso 0.0213 4 1 d . . .
H2c15 H -0.14(10) 0.60(10) 0.50(10) Uiso 0.0213 4 1 d . . .
H1c23 H 0.37(10) 0.77(10) 0.39(10) Uiso 0.0641 4 1 d . . .
H1c24 H 0.36(10) 0.90(10) 0.40(10) Uiso 0.0767 4 1 d . . .
H1c25 H -0.01(10) 0.95(10) 0.42(10) Uiso 0.0357 4 1 d . . .
H1c26 H -0.33(10) 0.89(10) 0.46(10) Uiso 0.0442 4 1 d . . .
H1c27 H -0.26(10) 0.78(10) 0.48(10) Uiso 0.0372 4 1 d . . .
H1c16 H 0.14(10) 0.62(10) 0.32(10) Uiso 0.0672 4 1 d . . .
H1c17 H -0.12(10) 0.54(10) 0.29(10) Uiso 0.0638 4 1 d . . .
H2c17 H -0.09(10) 0.52(10) 0.34(10) Uiso 0.0638 4 1 d . . .
H3c17 H -0.37(10) 0.55(10) 0.32(10) Uiso 0.0638 4 1 d . . .
H1c19 H -0.33(10) 0.77(10) 0.25(10) Uiso 0.0568 4 1 d . . .
H1c20 H 0.12(10) 0.81(10) 0.24(10) Uiso 0.1135 4 1 d . . .
H2c20 H -0.10(10) 0.88(10) 0.24(10) Uiso 0.1135 4 1 d . . .
H3c20 H 0.11(10) 0.86(10) 0.28(10) Uiso 0.1135 4 1 d . . .
H1c21 H -0.26(10) 0.86(10) 0.33(10) Uiso 0.1189 4 1 d . . .
H2c21 H -0.51(10) 0.85(10) 0.29(10) Uiso 0.1189 4 1 d . . .
H3c21 H -0.47(10) 0.79(10) 0.33(10) Uiso 0.1189 4 1 d . . .

loop_
_atom_type_symbol
_atom_type_scat_source
C International_Tables_Vol_C
H International_Tables_Vol_C
F International_Tables_Vol_C
N International_Tables_Vol_C
O International_Tables_Vol_C
P International_Tables_Vol_C

loop_
_geom_bond_atom_site_label_1
_geom_bond_atom_site_label_2
_geom_bond_site_symmetry_1
_geom_bond_site_symmetry_2
_geom_bond_distance
P1 N4 . . 1.639(13)
P1 O7 . . 1.575(12)
P1 O8 . . 1.467(13)
P1 O9 . . 1.433(10)
F1 C11 . . 1.351(15)
N1 C2 . . 1.494(14)
N1 C5 . . 1.46(2)
N2 C6 . . 1.397(15)
N2 C7 . . 1.321(14)
N2 C10 . . 1.492(17)
N3 C6 . . 1.441(18)
N3 C9 . . 1.377(13)
N4 C16 . . 1.51(2)
O1 C1 . . 1.269(14)
O2 C1 . . 1.204(15)
O3 C9 . . 1.170(16)
O4 C6 . . 1.293(15)
O5 C10 . . 1.413(13)
O5 C14 . . 1.304(17)
O6 C13 . . 1.43(2)
O7 C15 . . 1.372(13)
O8 C22 . . 1.467(14)
O10 C18 . . 1.152(17)
O11 C18 . . 1.178(14)
O11 C19 . . 1.400(15)
C1 C2 . . 1.524(13)
C2 C3 . . 1.51(2)
C3 C4 . . 1.53(3)
C4 C5 . . 1.51(2)
C7 C8 . . 1.373(17)
C8 C9 . . 1.439(15)
C10 C11 . . 1.538(19)
C11 C12 . . 1.482(13)
C11 C13 . . 1.479(13)
C13 C14 . . 1.585(15)
C14 C15 . . 1.607(13)
C16 C17 . . 1.529(15)
C16 C18 . . 1.609(19)
C19 C20 . . 1.573(18)
C19 C21 . . 1.446(19)
C22 C23 . . 1.410(17)
C22 C27 . . 1.333(16)
C23 C24 . . 1.401(16)
C24 C25 . . 1.335(16)
C25 C26 . . 1.294(16)
C26 C27 . . 1.308(15)

loop_
_reflns_scale_group_code
_reflns_scale_meas_intensity
1%1 1180.485
2%1 1237.885
3%1 1296.117
4%1 1219.695
5%1 1210.973
6%1 1199.827
7%1 1120.227
8%1 1190.823
9%1 1216.276
10%1 1189.842
11%1 1098.187
12%1 1037.626
13%1 1037.045
32%1 756.489
33%1 817.775
34%1 798.031
35%1 847.094
36%1 784.625
37%1 834.999
38%1 784.705
39%1 799.823
40%1 755.169
41%1 745.867
42%1 761.476
43%1 675.366
44%1 521.987
1%2 807.377
2%2 1001.826
3%2 970.186
4%2 998.260
5%2 1006.077
6%2 905.807
7%2 934.551
8%2 942.463
9%2 890.781
10%2 901.799
11%2 826.716
12%2 868.765
13%2 833.572
14%2 798.759
15%2 806.949
16%2 722.439
17%2 793.613
18%2 841.917
19%2 825.829
20%2 803.611
21%2 794.943
22%2 755.539
23%2 815.646
24%2 741.026
25%2 823.759
26%2 843.182
27%2 792.645
1%3 1202.232
2%3 1425.929
3%3 1299.661
4%3 1336.262
5%3 1255.834
6%3 1223.100
7%3 1062.617
8%3 1049.401
9%3 911.222
10%3 902.622
11%3 995.617
12%3 905.787
13%3 942.826
14%3 950.501
1%4 1139.569
2%4 1154.458
3%4 1204.934
4%4 1162.252
5%4 1095.408
6%4 1238.863
7%4 1123.220
8%4 944.948
9%4 903.649
10%4 1032.365
11%4 900.043
12%4 765.274
13%4 856.422
14%4 919.834
15%4 963.184
16%4 811.336
17%4 772.306
18%4 774.568
19%4 753.410
